data_4330470
loop_
_publ_author_name
'Sk Md Towsif Abtab'
'Manoranjan Maity'
'Kisholoy Bhattacharya'
'E. Carolina Sa\~nudo'
'Muktimoy Chaudhury'

_publ_section_title
;
 Syntheses, Structures, and Magnetic Properties of a Family of
 Tetranuclear Hydroxido-Bridged NiII2LnIII2 (Ln = La, Gd, Tb, and Dy)
 Complexes: Display of Slow Magnetic Relaxation by the
 Zinc(II)-Dysprosium(III) Analogue
;
_journal_name_full 'Inorganic Chemistry'
_journal_page_first 10211
_journal_page_last 10221
_journal_paper_doi 10.1021/ic301138r
_journal_volume 51
_journal_year 2012
_chemical_formula_sum 'C77 H101 Dy2 N5 O19 Zn2'
_chemical_formula_weight 1856.37
_chemical_name_systematic
; 
 ? 
;
_space_group_IT_number 14
_symmetry_cell_setting monoclinic
_symmetry_space_group_name_Hall '-P 2ybc'
_symmetry_space_group_name_H-M 'P 1 21/c 1'
_atom_sites_solution_hydrogens geom
_atom_sites_solution_primary direct
_atom_sites_solution_secondary difmap
_audit_creation_method SHELXL-97
_cell_angle_alpha 90.00
_cell_angle_beta 93.054(5)
_cell_angle_gamma 90.00
_cell_formula_units_Z 4
_cell_length_a 12.8187(13)
_cell_length_b 23.343(2)
_cell_length_c 27.448(3)
_cell_measurement_temperature 298(2)
_cell_volume 8201.5(14)
_computing_cell_refinement 'BRUKER APEX II'
_computing_data_collection 'BRUKER APEX II'
_computing_data_reduction 'BRUKER APEX II'
_computing_molecular_graphics 'MERCURY 2.2, PLATON-97'
_computing_publication_material 'MERCURY 2.2, PLATON-97'
_computing_structure_refinement 'SHELXL-97 (Sheldrick, 1997)'
_computing_structure_solution 'SHELXS-97 (Sheldrick, 1990)'
_diffrn_ambient_temperature 298(2)
_diffrn_measured_fraction_theta_full 0.995
_diffrn_measured_fraction_theta_max 0.995
_diffrn_measurement_device_type 'CCD AREA DETECTOR'
_diffrn_measurement_method OMEGA-SCAN
_diffrn_radiation_monochromator graphite
_diffrn_radiation_source 'fine-focus sealed tube'
_diffrn_radiation_type MoK\a
_diffrn_radiation_wavelength 0.71073
_diffrn_reflns_av_R_equivalents 0.0712
_diffrn_reflns_av_sigmaI/netI 0.0529
_diffrn_reflns_limit_h_max 15
_diffrn_reflns_limit_h_min -15
_diffrn_reflns_limit_k_max 27
_diffrn_reflns_limit_k_min -27
_diffrn_reflns_limit_l_max 32
_diffrn_reflns_limit_l_min -32
_diffrn_reflns_number 75864
_diffrn_reflns_theta_full 24.91
_diffrn_reflns_theta_max 24.91
_diffrn_reflns_theta_min 1.15
_exptl_absorpt_coefficient_mu 2.448
_exptl_absorpt_correction_T_max 0.6403
_exptl_absorpt_correction_T_min 0.5473
_exptl_absorpt_correction_type multi-scan
_exptl_absorpt_process_details SADABS
_exptl_crystal_colour YELLOW
_exptl_crystal_density_diffrn 1.503
_exptl_crystal_description block
_exptl_crystal_F_000 3768
_exptl_crystal_size_max 0.28
_exptl_crystal_size_mid 0.22
_exptl_crystal_size_min 0.20
_refine_diff_density_max 1.926
_refine_diff_density_min -2.150
_refine_diff_density_rms 0.135
_refine_ls_extinction_method none
_refine_ls_goodness_of_fit_ref 1.361
_refine_ls_hydrogen_treatment constr
_refine_ls_matrix_type full
_refine_ls_number_parameters 962
_refine_ls_number_reflns 14236
_refine_ls_number_restraints 0
_refine_ls_restrained_S_all 1.361
_refine_ls_R_factor_all 0.0818
_refine_ls_R_factor_gt 0.0624
_refine_ls_shift/su_max 0.001
_refine_ls_shift/su_mean 0.000
_refine_ls_structure_factor_coef Fsqd
_refine_ls_weighting_details 'calc w=1/[\s^2^(Fo^2^)+(0.1000P)^2^+0.1469P] where P=(Fo^2^+2Fc^2^)/3'
_refine_ls_weighting_scheme calc
_refine_ls_wR_factor_gt 0.1921
_refine_ls_wR_factor_ref 0.2020
_reflns_number_gt 11121
_reflns_number_total 14236
_reflns_threshold_expression >2sigma(I)
_cod_data_source_file ic301138r_si_002_1.cif
_cod_data_source_block Complex_3_Zn2Dy2
_cod_database_code 4330470

loop_
_symmetry_equiv_pos_as_xyz
'x, y, z'
'-x, y+1/2, -z+1/2'
'-x, -y, -z'
'x, -y-1/2, z-1/2'

loop_
_atom_site_label
_atom_site_type_symbol
_atom_site_fract_x
_atom_site_fract_y
_atom_site_fract_z
_atom_site_U_iso_or_equiv
_atom_site_adp_type
_atom_site_occupancy
_atom_site_symmetry_multiplicity
_atom_site_calc_flag
_atom_site_refinement_flags
Dy2 Dy 0.14676(3) 0.434622(18) 0.302732(14) 0.03730(15) Uani 1 1 d .
Dy1 Dy 0.05930(3) 0.417964(19) 0.171164(14) 0.03858(15) Uani 1 1 d .
Zn1 Zn 0.26947(8) 0.36335(5) 0.22120(4) 0.0412(3) Uani 1 1 d .
Zn2 Zn -0.06169(8) 0.36792(5) 0.26346(3) 0.0386(3) Uani 1 1 d .
O2 O 0.1826(4) 0.3489(3) 0.1555(2) 0.0439(15) Uani 1 1 d .
O4 O 0.0257(4) 0.3710(3) 0.3308(2) 0.0407(14) Uani 1 1 d .
O1 O 0.3017(4) 0.3843(3) 0.2950(2) 0.0420(14) Uani 1 1 d .
O3 O -0.0963(5) 0.3717(3) 0.1870(2) 0.0431(15) Uani 1 1 d .
O10 O 0.2064(5) 0.4464(2) 0.2207(2) 0.0407(14) Uani 1 1 d .
O9 O 0.1025(4) 0.3541(3) 0.24346(19) 0.0390(14) Uani 1 1 d .
N3 N -0.1209(6) 0.2807(3) 0.2607(2) 0.0447(18) Uani 1 1 d .
N2 N 0.4089(5) 0.3714(4) 0.1825(2) 0.050(2) Uani 1 1 d .
N1 N 0.3275(6) 0.2782(3) 0.2385(3) 0.049(2) Uani 1 1 d .
N4 N -0.2009(6) 0.3852(3) 0.2989(3) 0.0478(19) Uani 1 1 d .
O7 O 0.2166(5) 0.4381(3) 0.3819(2) 0.0488(16) Uani 1 1 d .
O5 O 0.0007(5) 0.3998(3) 0.0922(2) 0.0525(17) Uani 1 1 d .
O6 O 0.1626(5) 0.4718(3) 0.1203(2) 0.0546(17) Uani 1 1 d .
O8 O 0.0438(5) 0.4970(3) 0.3458(2) 0.0531(17) Uani 1 1 d .
O13 O 0.2260(6) 0.5281(3) 0.2970(3) 0.069(2) Uani 1 1 d .
O12 O -0.0304(6) 0.5069(3) 0.1580(2) 0.069(2) Uani 1 1 d .
C2 C 0.4502(6) 0.3901(4) 0.3513(3) 0.042(2) Uani 1 1 d .
C37 C -0.1145(7) 0.3878(4) 0.3838(3) 0.041(2) Uani 1 1 d .
C23 C -0.1683(7) 0.3388(4) 0.1630(3) 0.046(2) Uani 1 1 d .
C42 C -0.0163(7) 0.3646(4) 0.3750(3) 0.038(2) Uani 1 1 d .
C3 C 0.5228(7) 0.3623(5) 0.3822(3) 0.054(3) Uani 1 1 d .
H3 H 0.5703 0.3842 0.4011 0.065 Uiso 1 1 calc R
C1 C 0.3757(7) 0.3584(4) 0.3235(3) 0.040(2) Uani 1 1 d .
C35 C -0.2719(8) 0.4196(5) 0.2661(4) 0.069(3) Uani 1 1 d .
H35A H -0.2850 0.3994 0.2359 0.104 Uiso 1 1 calc R
H35B H -0.2399 0.4558 0.2598 0.104 Uiso 1 1 calc R
H35C H -0.3366 0.4257 0.2813 0.104 Uiso 1 1 calc R
C38 C -0.1567(8) 0.3792(4) 0.4290(3) 0.051(2) Uani 1 1 d .
H38 H -0.2213 0.3952 0.4349 0.061 Uiso 1 1 calc R
C4 C 0.5274(7) 0.3031(5) 0.3860(3) 0.054(3) Uani 1 1 d .
C24 C -0.2428(8) 0.3634(5) 0.1296(4) 0.055(3) Uani 1 1 d .
C30 C -0.2438(9) 0.4281(5) 0.1228(4) 0.065(3) Uani 1 1 d .
H30A H -0.3121 0.4402 0.1110 0.097 Uiso 1 1 calc R
H30B H -0.1935 0.4387 0.0997 0.097 Uiso 1 1 calc R
H30C H -0.2263 0.4463 0.1535 0.097 Uiso 1 1 calc R
C41 C 0.0345(7) 0.3314(4) 0.4113(3) 0.046(2) Uani 1 1 d .
C5 C 0.4570(8) 0.2726(5) 0.3565(4) 0.057(3) Uani 1 1 d .
H5 H 0.4597 0.2328 0.3572 0.068 Uiso 1 1 calc R
C25 C -0.3119(7) 0.3284(5) 0.1039(3) 0.056(3) Uani 1 1 d .
H25 H -0.3596 0.3453 0.0815 0.067 Uiso 1 1 calc R
C36 C -0.1791(8) 0.4211(4) 0.3444(3) 0.048(2) Uani 1 1 d .
H36A H -0.2448 0.4327 0.3573 0.058 Uiso 1 1 calc R
H36B H -0.1415 0.4554 0.3359 0.058 Uiso 1 1 calc R
C8 C 0.4528(9) 0.4541(5) 0.3477(4) 0.062(3) Uani 1 1 d .
H8A H 0.4315 0.4705 0.3777 0.092 Uiso 1 1 calc R
H8B H 0.4061 0.4664 0.3213 0.092 Uiso 1 1 calc R
H8C H 0.5225 0.4664 0.3419 0.092 Uiso 1 1 calc R
C28 C -0.1726(7) 0.2803(4) 0.1721(3) 0.045(2) Uani 1 1 d .
C34 C -0.2500(8) 0.3296(5) 0.3106(4) 0.060(3) Uani 1 1 d .
H34A H -0.3245 0.3351 0.3135 0.071 Uiso 1 1 calc R
H34B H -0.2205 0.3157 0.3417 0.071 Uiso 1 1 calc R
C6 C 0.3820(7) 0.2992(4) 0.3257(3) 0.045(2) Uani 1 1 d .
C39 C -0.1051(9) 0.3479(5) 0.4650(3) 0.056(3) Uani 1 1 d .
C33 C -0.2323(7) 0.2865(5) 0.2717(4) 0.056(3) Uani 1 1 d .
H33A H -0.2580 0.2495 0.2820 0.067 Uiso 1 1 calc R
H33B H -0.2723 0.2974 0.2422 0.067 Uiso 1 1 calc R
C26 C -0.3144(9) 0.2711(6) 0.1091(4) 0.067(3) Uani 1 1 d .
C7 C 0.3140(8) 0.2639(4) 0.2903(4) 0.056(3) Uani 1 1 d .
H7A H 0.3302 0.2237 0.2954 0.067 Uiso 1 1 calc R
H7B H 0.2414 0.2696 0.2973 0.067 Uiso 1 1 calc R
C15 C 0.3216(7) 0.3535(4) 0.1001(3) 0.047(2) Uani 1 1 d .
C19 C 0.1726(7) 0.2919(4) 0.0831(3) 0.042(2) Uani 1 1 d .
C20 C 0.2253(7) 0.3326(4) 0.1132(3) 0.041(2) Uani 1 1 d .
C22 C 0.0709(7) 0.2657(4) 0.0980(3) 0.048(2) Uani 1 1 d .
H22A H 0.0209 0.2956 0.1026 0.072 Uiso 1 1 calc R
H22B H 0.0831 0.2449 0.1280 0.072 Uiso 1 1 calc R
H22C H 0.0445 0.2401 0.0729 0.072 Uiso 1 1 calc R
C68 C 0.0374(8) 0.5130(4) 0.3898(3) 0.051(2) Uani 1 1 d .
C66 C 0.1985(8) 0.4634(4) 0.4217(3) 0.051(2) Uani 1 1 d .
C50 C -0.0196(8) 0.3744(5) 0.0081(3) 0.053(3) Uani 1 1 d .
C60 C 0.3447(8) 0.4090(5) 0.4625(3) 0.060(3) Uani 1 1 d .
H60 H 0.3374 0.3817 0.4380 0.072 Uiso 1 1 calc R
C65 C 0.2796(8) 0.4562(5) 0.4620(3) 0.052(2) Uani 1 1 d .
C12 C 0.4567(8) 0.3137(5) 0.1805(4) 0.064(3) Uani 1 1 d .
H12A H 0.5308 0.3174 0.1757 0.076 Uiso 1 1 calc R
H12B H 0.4252 0.2926 0.1531 0.076 Uiso 1 1 calc R
C14 C 0.3824(7) 0.3953(5) 0.1333(3) 0.052(3) Uani 1 1 d .
H14A H 0.4464 0.4058 0.1183 0.063 Uiso 1 1 calc R
H14B H 0.3413 0.4298 0.1366 0.063 Uiso 1 1 calc R
C54 C 0.2637(9) 0.5126(5) 0.0606(4) 0.069(3) Uani 1 1 d .
C69 C -0.0474(8) 0.5527(4) 0.3989(4) 0.051(2) Uani 1 1 d .
C16 C 0.3624(8) 0.3382(5) 0.0563(3) 0.056(3) Uani 1 1 d .
H16 H 0.4255 0.3539 0.0475 0.068 Uiso 1 1 calc R
C18 C 0.2146(7) 0.2779(5) 0.0403(3) 0.055(3) Uani 1 1 d .
H18 H 0.1779 0.2524 0.0199 0.066 Uiso 1 1 calc R
C53 C 0.1736(8) 0.4748(4) 0.0749(3) 0.053(3) Uani 1 1 d .
C51 C 0.0354(8) 0.4068(5) 0.0505(4) 0.055(3) Uani 1 1 d .
C74 C -0.1144(10) 0.5706(5) 0.3598(5) 0.072(3) Uani 1 1 d .
H74 H -0.1045 0.5561 0.3288 0.086 Uiso 1 1 calc R
C17 C 0.3088(9) 0.2991(5) 0.0250(3) 0.064(3) Uani 1 1 d .
C13 C 0.4765(10) 0.4124(6) 0.2090(4) 0.082(4) Uani 1 1 d .
H13A H 0.4947 0.3978 0.2411 0.123 Uiso 1 1 calc R
H13B H 0.4404 0.4482 0.2117 0.123 Uiso 1 1 calc R
H13C H 0.5388 0.4181 0.1918 0.123 Uiso 1 1 calc R
C67 C 0.1110(9) 0.4980(5) 0.4273(3) 0.062(3) Uani 1 1 d .
H67 H 0.1008 0.5123 0.4583 0.075 Uiso 1 1 calc R
C52 C 0.1145(9) 0.4447(5) 0.0388(4) 0.066(3) Uani 1 1 d .
H52 H 0.1284 0.4501 0.0062 0.079 Uiso 1 1 calc R
C70 C -0.0690(9) 0.5752(5) 0.4446(4) 0.064(3) Uani 1 1 d .
H70 H -0.0280 0.5641 0.4720 0.077 Uiso 1 1 calc R
C61 C 0.4202(9) 0.4027(6) 0.4996(4) 0.077(4) Uani 1 1 d .
H61 H 0.4641 0.3709 0.4998 0.092 Uiso 1 1 calc R
C49 C 0.0269(10) 0.3590(5) -0.0326(4) 0.072(3) Uani 1 1 d .
H49 H 0.0961 0.3694 -0.0361 0.086 Uiso 1 1 calc R
C45 C -0.1204(10) 0.3554(6) 0.0145(4) 0.077(4) Uani 1 1 d .
H45 H -0.1521 0.3626 0.0435 0.092 Uiso 1 1 calc R
C71 C -0.1499(10) 0.6135(6) 0.4498(5) 0.079(4) Uani 1 1 d .
H71 H -0.1608 0.6286 0.4805 0.095 Uiso 1 1 calc R
C72 C -0.2156(10) 0.6301(5) 0.4102(5) 0.082(4) Uani 1 1 d .
H72 H -0.2718 0.6545 0.4142 0.099 Uiso 1 1 calc R
C73 C -0.1947(10) 0.6092(5) 0.3658(5) 0.088(4) Uani 1 1 d .
H73 H -0.2354 0.6211 0.3386 0.105 Uiso 1 1 calc R
C64 C 0.2915(11) 0.4962(5) 0.5005(4) 0.088(4) Uani 1 1 d .
H64 H 0.2472 0.5276 0.5023 0.105 Uiso 1 1 calc R
C62 C 0.4319(10) 0.4421(7) 0.5360(5) 0.087(4) Uani 1 1 d .
H62 H 0.4829 0.4367 0.5610 0.105 Uiso 1 1 calc R
C59 C 0.3015(12) 0.5521(6) 0.0925(5) 0.100(5) Uani 1 1 d .
H59 H 0.2744 0.5547 0.1232 0.120 Uiso 1 1 calc R
C48 C -0.0243(12) 0.3283(6) -0.0694(5) 0.094(4) Uani 1 1 d .
H48 H 0.0098 0.3185 -0.0973 0.113 Uiso 1 1 calc R
C63 C 0.3730(13) 0.4868(7) 0.5362(5) 0.104(5) Uani 1 1 d .
H63 H 0.3846 0.5138 0.5608 0.124 Uiso 1 1 calc R
C47 C -0.1225(12) 0.3128(6) -0.0647(5) 0.091(4) Uani 1 1 d .
H47 H -0.1582 0.2930 -0.0899 0.109 Uiso 1 1 calc R
C55 C 0.3072(9) 0.5061(7) 0.0156(4) 0.085(4) Uani 1 1 d .
H55 H 0.2840 0.4781 -0.0066 0.102 Uiso 1 1 calc R
C46 C -0.1728(10) 0.3260(7) -0.0225(5) 0.097(5) Uani 1 1 d .
H46 H -0.2417 0.3148 -0.0193 0.117 Uiso 1 1 calc R
C56 C 0.3880(11) 0.5441(8) 0.0054(5) 0.102(5) Uani 1 1 d .
H56 H 0.4172 0.5421 -0.0248 0.122 Uiso 1 1 calc R
C58 C 0.3771(16) 0.5873(8) 0.0806(7) 0.137(7) Uani 1 1 d .
H58 H 0.3984 0.6159 0.1025 0.164 Uiso 1 1 calc R
C57 C 0.4247(14) 0.5833(8) 0.0377(6) 0.121(7) Uani 1 1 d .
H57 H 0.4806 0.6069 0.0310 0.145 Uiso 1 1 calc R
C29 C -0.1070(8) 0.2545(4) 0.2110(3) 0.052(2) Uani 1 1 d .
H29A H -0.0345 0.2583 0.2031 0.063 Uiso 1 1 calc R
H29B H -0.1228 0.2139 0.2125 0.063 Uiso 1 1 calc R
C27 C -0.2468(8) 0.2475(5) 0.1448(4) 0.061(3) Uani 1 1 d .
H27 H -0.2508 0.2084 0.1510 0.073 Uiso 1 1 calc R
C31 C -0.3944(9) 0.2352(6) 0.0798(5) 0.090(4) Uani 1 1 d .
H31A H -0.4629 0.2432 0.0906 0.135 Uiso 1 1 calc R
H31B H -0.3788 0.1953 0.0846 0.135 Uiso 1 1 calc R
H31C H -0.3919 0.2445 0.0459 0.135 Uiso 1 1 calc R
C44 C 0.1358(8) 0.3031(5) 0.4010(4) 0.059(3) Uani 1 1 d .
H44A H 0.1486 0.2720 0.4233 0.088 Uiso 1 1 calc R
H44B H 0.1915 0.3305 0.4048 0.088 Uiso 1 1 calc R
H44C H 0.1322 0.2888 0.3681 0.088 Uiso 1 1 calc R
C40 C -0.0120(8) 0.3233(5) 0.4548(3) 0.054(3) Uani 1 1 d .
H40 H 0.0215 0.3001 0.4784 0.065 Uiso 1 1 calc R
C32 C -0.0639(9) 0.2459(4) 0.2989(4) 0.061(3) Uani 1 1 d .
H32A H -0.0982 0.2095 0.3019 0.091 Uiso 1 1 calc R
H32B H -0.0635 0.2657 0.3295 0.091 Uiso 1 1 calc R
H32C H 0.0066 0.2398 0.2900 0.091 Uiso 1 1 calc R
C43 C -0.1555(10) 0.3387(6) 0.5136(4) 0.081(4) Uani 1 1 d .
H43A H -0.1392 0.3010 0.5257 0.121 Uiso 1 1 calc R
H43B H -0.2299 0.3428 0.5090 0.121 Uiso 1 1 calc R
H43C H -0.1292 0.3667 0.5368 0.121 Uiso 1 1 calc R
C21 C 0.3549(11) 0.2815(7) -0.0225(4) 0.107(6) Uani 1 1 d .
H21A H 0.3404 0.2418 -0.0287 0.161 Uiso 1 1 calc R
H21B H 0.4291 0.2874 -0.0201 0.161 Uiso 1 1 calc R
H21C H 0.3245 0.3043 -0.0487 0.161 Uiso 1 1 calc R
C9 C 0.6065(8) 0.2725(6) 0.4190(4) 0.076(4) Uani 1 1 d .
H9A H 0.6083 0.2327 0.4103 0.114 Uiso 1 1 calc R
H9B H 0.5875 0.2762 0.4522 0.114 Uiso 1 1 calc R
H9C H 0.6742 0.2892 0.4156 0.114 Uiso 1 1 calc R
C11 C 0.4409(8) 0.2818(5) 0.2267(4) 0.064(3) Uani 1 1 d .
H11A H 0.4798 0.3008 0.2534 0.077 Uiso 1 1 calc R
H11B H 0.4686 0.2434 0.2239 0.077 Uiso 1 1 calc R
C10 C 0.2734(10) 0.2357(5) 0.2076(4) 0.072(3) Uani 1 1 d .
H10A H 0.2973 0.1981 0.2168 0.108 Uiso 1 1 calc R
H10B H 0.2876 0.2427 0.1741 0.108 Uiso 1 1 calc R
H10C H 0.1995 0.2383 0.2114 0.108 Uiso 1 1 calc R
C76 C 0.2357(14) 0.5738(6) 0.3302(6) 0.111(6) Uani 1 1 d .
H76A H 0.1752 0.5979 0.3265 0.166 Uiso 1 1 calc R
H76B H 0.2970 0.5956 0.3240 0.166 Uiso 1 1 calc R
H76C H 0.2415 0.5590 0.3629 0.166 Uiso 1 1 calc R
C75 C -0.0361(16) 0.5438(7) 0.1178(5) 0.135(7) Uani 1 1 d .
H75A H 0.0259 0.5668 0.1179 0.202 Uiso 1 1 calc R
H75B H -0.0961 0.5682 0.1196 0.202 Uiso 1 1 calc R
H75C H -0.0422 0.5216 0.0883 0.202 Uiso 1 1 calc R
O15 O 0.3443(11) 0.5626(5) 0.2235(5) 0.122(4) Uani 1 1 d .
O16 O 0.3670(16) 0.6495(8) 0.2005(7) 0.228(10) Uani 1 1 d .
O14 O 0.2120(17) 0.6181(11) 0.2075(9) 0.264(13) Uani 1 1 d .
N5 N 0.3043(17) 0.6111(8) 0.2120(6) 0.129(6) Uani 1 1 d .
O17 O 0.8817(8) 0.5614(4) 0.2310(4) 0.091(3) Uani 1 1 d .
H17 H 0.8331 0.5676 0.2111 0.136 Uiso 1 1 calc R
C77 C 0.9452(16) 0.6118(7) 0.2367(7) 0.152(9) Uani 1 1 d .
H77A H 0.9050 0.6447 0.2265 0.228 Uiso 1 1 calc R
H77B H 1.0047 0.6083 0.2171 0.228 Uiso 1 1 calc R
H77C H 0.9684 0.6159 0.2703 0.228 Uiso 1 1 calc R
O18 O 0.6802(17) 0.5906(10) 0.1906(15) 0.39(2) Uani 1 1 d .
O19 O 0.548(2) 0.5998(16) 0.2714(17) 0.49(3) Uani 1 1 d .
O11 O -0.0005(4) 0.4492(2) 0.2498(2) 0.0386(13) Uani 1 1 d .

loop_
_atom_site_aniso_label
_atom_site_aniso_U_11
_atom_site_aniso_U_22
_atom_site_aniso_U_33
_atom_site_aniso_U_23
_atom_site_aniso_U_13
_atom_site_aniso_U_12
Dy2 0.0386(3) 0.0440(3) 0.0288(2) -0.00448(17) -0.00351(17) 0.00185(18)
Dy1 0.0400(3) 0.0478(3) 0.0275(2) 0.00069(17) -0.00252(17) -0.00181(18)
Zn1 0.0372(6) 0.0536(7) 0.0326(5) -0.0076(4) -0.0022(4) 0.0002(5)
Zn2 0.0353(5) 0.0512(6) 0.0291(5) 0.0015(4) -0.0005(4) -0.0011(4)
O2 0.037(3) 0.061(4) 0.034(3) -0.010(3) 0.005(3) -0.006(3)
O4 0.041(3) 0.050(4) 0.031(3) 0.004(3) -0.002(3) 0.005(3)
O1 0.039(3) 0.055(4) 0.032(3) -0.006(3) -0.004(3) 0.005(3)
O3 0.044(4) 0.054(4) 0.030(3) 0.003(3) -0.008(3) -0.009(3)
O10 0.045(4) 0.044(4) 0.033(3) -0.005(3) 0.000(3) -0.002(3)
O9 0.037(3) 0.047(4) 0.034(3) 0.000(3) 0.005(3) 0.000(3)
N3 0.046(5) 0.052(5) 0.037(4) 0.003(3) 0.000(3) -0.003(4)
N2 0.027(4) 0.095(7) 0.027(4) -0.015(4) 0.003(3) -0.002(4)
N1 0.042(5) 0.056(5) 0.049(5) -0.011(4) -0.004(4) 0.008(4)
N4 0.049(5) 0.060(5) 0.034(4) -0.004(4) -0.010(3) 0.000(4)
O7 0.043(4) 0.067(4) 0.036(3) -0.009(3) 0.001(3) 0.003(3)
O5 0.053(4) 0.075(5) 0.028(3) -0.003(3) -0.003(3) -0.003(3)
O6 0.054(4) 0.072(5) 0.038(4) 0.007(3) -0.001(3) -0.014(3)
O8 0.060(4) 0.064(4) 0.035(3) -0.012(3) -0.006(3) 0.015(3)
O13 0.098(6) 0.050(4) 0.058(4) -0.014(3) 0.002(4) -0.014(4)
O12 0.098(6) 0.055(4) 0.054(4) 0.017(3) -0.001(4) 0.015(4)
C2 0.025(4) 0.067(6) 0.034(5) -0.003(4) 0.006(4) 0.008(4)
C37 0.044(5) 0.046(5) 0.033(5) -0.005(4) 0.003(4) 0.003(4)
C23 0.037(5) 0.069(7) 0.031(5) -0.007(4) 0.006(4) -0.004(4)
C42 0.045(5) 0.047(5) 0.022(4) -0.006(4) 0.005(4) -0.002(4)
C3 0.039(5) 0.078(8) 0.045(6) -0.005(5) -0.009(4) 0.000(5)
C1 0.036(5) 0.059(6) 0.026(4) 0.000(4) 0.004(4) 0.012(4)
C35 0.032(6) 0.123(10) 0.051(6) 0.004(6) -0.011(5) 0.029(6)
C38 0.044(6) 0.070(7) 0.039(5) -0.011(5) 0.005(4) -0.005(5)
C4 0.041(5) 0.081(8) 0.040(5) 0.011(5) -0.008(4) -0.001(5)
C24 0.050(6) 0.068(7) 0.045(6) -0.001(5) -0.006(5) -0.002(5)
C30 0.054(7) 0.088(9) 0.050(6) 0.013(6) -0.011(5) 0.010(6)
C41 0.048(6) 0.054(6) 0.034(5) 0.003(4) -0.008(4) 0.002(4)
C5 0.054(6) 0.060(7) 0.056(6) 0.010(5) 0.005(5) 0.008(5)
C25 0.028(5) 0.097(9) 0.043(5) -0.014(5) 0.001(4) 0.005(5)
C36 0.060(6) 0.060(6) 0.025(4) -0.008(4) 0.002(4) 0.005(5)
C8 0.068(7) 0.069(7) 0.046(6) -0.007(5) -0.009(5) -0.016(6)
C28 0.041(5) 0.059(6) 0.035(5) -0.009(4) 0.003(4) 0.000(4)
C34 0.040(6) 0.094(8) 0.045(6) -0.009(5) 0.002(4) -0.017(5)
C6 0.040(5) 0.062(6) 0.033(5) -0.001(4) -0.001(4) 0.001(4)
C39 0.065(7) 0.070(7) 0.034(5) -0.004(5) 0.000(5) -0.012(6)
C33 0.042(6) 0.072(7) 0.053(6) -0.007(5) 0.009(5) -0.007(5)
C26 0.063(7) 0.094(9) 0.046(6) -0.034(6) 0.006(5) -0.012(6)
C7 0.053(6) 0.053(6) 0.059(6) 0.001(5) -0.014(5) -0.005(5)
C15 0.047(6) 0.068(6) 0.025(4) 0.000(4) 0.000(4) -0.004(5)
C19 0.041(5) 0.051(6) 0.034(5) -0.001(4) 0.000(4) -0.001(4)
C20 0.041(5) 0.054(6) 0.029(4) -0.004(4) 0.008(4) -0.002(4)
C22 0.042(5) 0.055(6) 0.048(5) -0.018(4) 0.008(4) -0.005(4)
C68 0.063(6) 0.049(6) 0.043(5) -0.007(4) 0.002(5) 0.004(5)
C66 0.063(7) 0.059(6) 0.032(5) -0.011(4) 0.006(4) -0.015(5)
C50 0.056(6) 0.069(7) 0.034(5) -0.003(5) -0.005(5) 0.002(5)
C60 0.053(6) 0.093(8) 0.032(5) -0.009(5) 0.001(5) 0.009(6)
C65 0.052(6) 0.069(7) 0.033(5) -0.005(5) -0.001(4) -0.012(5)
C12 0.045(6) 0.098(9) 0.049(6) 0.001(6) 0.012(5) 0.014(6)
C14 0.036(5) 0.082(7) 0.039(5) -0.010(5) 0.002(4) -0.023(5)
C54 0.077(8) 0.086(9) 0.043(6) 0.017(6) -0.005(6) -0.020(7)
C69 0.057(6) 0.054(6) 0.043(5) -0.012(5) 0.004(5) 0.001(5)
C16 0.052(6) 0.087(8) 0.031(5) -0.004(5) 0.005(4) -0.017(5)
C18 0.046(6) 0.080(8) 0.040(5) -0.018(5) 0.007(4) -0.006(5)
C53 0.057(6) 0.058(6) 0.044(6) 0.021(5) 0.003(5) -0.009(5)
C51 0.056(6) 0.070(7) 0.038(5) 0.001(5) -0.012(5) 0.002(5)
C74 0.088(9) 0.060(7) 0.067(8) -0.017(6) 0.005(7) 0.022(6)
C17 0.070(7) 0.089(8) 0.032(5) -0.010(5) 0.006(5) -0.011(6)
C13 0.065(8) 0.129(12) 0.051(7) -0.013(7) -0.006(6) -0.026(7)
C67 0.078(8) 0.072(7) 0.034(5) -0.020(5) -0.015(5) 0.018(6)
C52 0.075(8) 0.090(9) 0.032(5) 0.014(5) -0.002(5) -0.020(7)
C70 0.064(7) 0.072(8) 0.056(7) -0.015(5) 0.006(6) -0.002(6)
C61 0.059(7) 0.114(11) 0.055(7) 0.002(7) -0.007(6) 0.012(7)
C49 0.069(8) 0.088(9) 0.058(7) -0.011(6) 0.005(6) -0.008(6)
C45 0.074(8) 0.103(10) 0.054(7) -0.020(6) -0.002(6) -0.015(7)
C71 0.079(9) 0.086(9) 0.076(8) -0.022(7) 0.034(7) 0.010(7)
C72 0.072(9) 0.068(8) 0.109(11) -0.014(8) 0.021(8) 0.019(6)
C73 0.087(9) 0.067(8) 0.107(11) -0.014(7) -0.021(8) 0.040(7)
C64 0.118(11) 0.075(8) 0.066(8) -0.022(6) -0.038(8) 0.014(8)
C62 0.062(8) 0.132(13) 0.065(8) -0.015(8) -0.018(7) 0.002(8)
C59 0.111(12) 0.104(11) 0.086(10) 0.008(8) 0.013(9) -0.063(10)
C48 0.109(12) 0.117(12) 0.056(8) -0.036(8) 0.007(8) -0.017(9)
C63 0.122(13) 0.117(12) 0.066(8) -0.024(8) -0.052(9) -0.003(10)
C47 0.097(11) 0.117(12) 0.057(8) -0.030(8) -0.003(7) -0.014(9)
C55 0.060(8) 0.137(13) 0.057(7) 0.019(7) 0.004(6) -0.021(8)
C46 0.070(9) 0.153(14) 0.068(8) -0.037(9) -0.017(7) -0.014(9)
C56 0.079(10) 0.164(16) 0.062(8) 0.037(10) 0.012(7) -0.022(10)
C58 0.160(18) 0.150(17) 0.102(13) 0.000(12) 0.015(13) -0.074(14)
C57 0.102(13) 0.173(18) 0.088(12) 0.039(12) 0.010(10) -0.060(12)
C29 0.055(6) 0.056(6) 0.047(6) -0.005(5) 0.009(5) 0.002(5)
C27 0.062(7) 0.064(7) 0.055(6) -0.021(5) -0.010(5) -0.011(5)
C31 0.060(8) 0.121(11) 0.087(9) -0.054(8) -0.015(7) -0.018(7)
C44 0.051(6) 0.070(7) 0.055(6) 0.014(5) 0.001(5) 0.019(5)
C40 0.056(6) 0.074(7) 0.032(5) 0.009(5) -0.001(4) -0.011(5)
C32 0.073(7) 0.060(7) 0.048(6) 0.020(5) -0.007(5) -0.009(6)
C43 0.088(9) 0.118(11) 0.038(6) -0.006(6) 0.021(6) 0.002(8)
C21 0.106(11) 0.169(15) 0.050(7) -0.043(8) 0.030(7) -0.063(10)
C9 0.051(7) 0.100(10) 0.075(8) 0.029(7) -0.018(6) 0.000(6)
C11 0.057(7) 0.088(8) 0.046(6) -0.016(6) -0.004(5) 0.022(6)
C10 0.084(8) 0.059(7) 0.070(7) -0.024(6) -0.025(6) 0.012(6)
C76 0.163(16) 0.065(9) 0.107(12) -0.025(8) 0.047(11) -0.035(9)
C75 0.21(2) 0.100(12) 0.090(11) 0.045(10) 0.009(12) 0.055(13)
O15 0.153(11) 0.089(8) 0.126(10) 0.023(7) 0.019(8) -0.007(7)
O16 0.29(2) 0.162(16) 0.24(2) 0.015(13) 0.111(18) -0.086(16)
O14 0.168(17) 0.29(3) 0.34(3) 0.11(2) 0.068(19) 0.101(19)
N5 0.162(17) 0.109(13) 0.120(12) 0.020(10) 0.055(12) 0.016(13)
O17 0.095(7) 0.079(6) 0.099(8) 0.006(5) 0.007(6) 0.019(5)
C77 0.21(2) 0.078(11) 0.18(2) -0.022(12) 0.102(17) -0.041(13)
O18 0.155(17) 0.19(2) 0.84(8) -0.08(3) 0.02(3) 0.042(15)
O19 0.18(2) 0.48(5) 0.78(8) -0.05(5) -0.21(4) -0.04(3)
O11 0.039(3) 0.041(3) 0.036(3) -0.001(3) -0.001(3) 0.006(3)

loop_
_atom_type_symbol
_atom_type_description
_atom_type_scat_dispersion_real
_atom_type_scat_dispersion_imag
_atom_type_scat_source
C C 0.0033 0.0016 'International Tables Vol C Tables 4.2.6.8 and 6.1.1.4'
H H 0.0000 0.0000 'International Tables Vol C Tables 4.2.6.8 and 6.1.1.4'
N N 0.0061 0.0033 'International Tables Vol C Tables 4.2.6.8 and 6.1.1.4'
O O 0.0106 0.0060 'International Tables Vol C Tables 4.2.6.8 and 6.1.1.4'
Zn Zn 0.2839 1.4301 'International Tables Vol C Tables 4.2.6.8 and 6.1.1.4'
Dy Dy -0.1892 4.4098 'International Tables Vol C Tables 4.2.6.8 and 6.1.1.4'

loop_
_geom_angle_atom_site_label_1
_geom_angle_atom_site_label_2
_geom_angle_atom_site_label_3
_geom_angle
O7 Dy2 O4 86.7(2)
O7 Dy2 O1 79.2(2)
O4 Dy2 O1 107.3(2)
O7 Dy2 O8 72.6(2)
O4 Dy2 O8 79.9(2)
O1 Dy2 O8 150.6(2)
O7 Dy2 O11 146.9(2)
O4 Dy2 O11 76.5(2)
O1 Dy2 O11 132.82(19)
O8 Dy2 O11 76.4(2)
O7 Dy2 O13 83.4(2)
O4 Dy2 O13 153.5(2)
O1 Dy2 O13 94.9(2)
O8 Dy2 O13 73.7(3)
O11 Dy2 O13 99.0(2)
O7 Dy2 O10 138.0(2)
O4 Dy2 O10 129.16(19)
O1 Dy2 O10 70.2(2)
O8 Dy2 O10 127.9(2)
O11 Dy2 O10 72.1(2)
O13 Dy2 O10 71.6(2)
O7 Dy2 O9 134.0(2)
O4 Dy2 O9 66.78(19)
O1 Dy2 O9 74.29(18)
O8 Dy2 O9 132.6(2)
O11 Dy2 O9 64.14(19)
O13 Dy2 O9 135.2(2)
O10 Dy2 O9 63.82(18)
O5 Dy1 O2 83.6(2)
O5 Dy1 O3 81.4(2)
O2 Dy1 O3 108.2(2)
O5 Dy1 O6 72.7(2)
O2 Dy1 O6 81.3(2)
O3 Dy1 O6 151.3(2)
O5 Dy1 O10 143.8(2)
O2 Dy1 O10 76.7(2)
O3 Dy1 O10 133.55(19)
O6 Dy1 O10 74.5(2)
O5 Dy1 O12 83.5(2)
O2 Dy1 O12 154.7(2)
O3 Dy1 O12 91.2(2)
O6 Dy1 O12 74.1(3)
O10 Dy1 O12 101.9(2)
O5 Dy1 O11 142.0(2)
O2 Dy1 O11 128.53(19)
O3 Dy1 O11 70.2(2)
O6 Dy1 O11 125.6(2)
O10 Dy1 O11 71.70(19)
O12 Dy1 O11 72.7(2)
O5 Dy1 O9 133.0(2)
O2 Dy1 O9 67.11(19)
O3 Dy1 O9 74.58(18)
O6 Dy1 O9 132.8(2)
O10 Dy1 O9 64.98(19)
O12 Dy1 O9 135.8(2)
O11 Dy1 O9 63.02(18)
O2 Zn1 O10 87.5(2)
O2 Zn1 O1 159.1(2)
O10 Zn1 O1 81.3(2)
O2 Zn1 N2 90.3(2)
O10 Zn1 N2 104.4(3)
O1 Zn1 N2 109.4(3)
O2 Zn1 N1 101.6(3)
O10 Zn1 N1 167.4(3)
O1 Zn1 N1 87.4(3)
N2 Zn1 N1 84.4(3)
O2 Zn1 O9 75.6(2)
O10 Zn1 O9 73.8(2)
O1 Zn1 O9 84.4(2)
N2 Zn1 O9 165.8(2)
N1 Zn1 O9 99.9(3)
O11 Zn2 O4 86.6(2)
O11 Zn2 N4 104.0(3)
O4 Zn2 N4 90.7(2)
O11 Zn2 O3 81.1(2)
O4 Zn2 O3 159.6(2)
N4 Zn2 O3 108.0(3)
O11 Zn2 N3 167.4(2)
O4 Zn2 N3 103.3(2)
N4 Zn2 N3 83.9(3)
O3 Zn2 N3 87.2(2)
O11 Zn2 O9 73.7(2)
O4 Zn2 O9 75.9(2)
N4 Zn2 O9 166.5(2)
O3 Zn2 O9 85.0(2)
N3 Zn2 O9 100.9(2)
C20 O2 Zn1 124.0(5)
C20 O2 Dy1 131.5(5)
Zn1 O2 Dy1 93.7(2)
C42 O4 Zn2 124.1(5)
C42 O4 Dy2 132.3(5)
Zn2 O4 Dy2 93.6(2)
C1 O1 Zn1 123.6(5)
C1 O1 Dy2 139.1(5)
Zn1 O1 Dy2 94.6(2)
C23 O3 Zn2 124.1(5)
C23 O3 Dy1 138.2(5)
Zn2 O3 Dy1 93.9(2)
Zn1 O10 Dy1 92.3(2)
Zn1 O10 Dy2 91.7(2)
Dy1 O10 Dy2 102.8(2)
Zn2 O9 Zn1 166.2(3)
Zn2 O9 Dy1 86.42(19)
Zn1 O9 Dy1 84.43(18)
Zn2 O9 Dy2 85.22(18)
Zn1 O9 Dy2 85.44(18)
Dy1 O9 Dy2 95.7(2)
C33 N3 C32 110.3(8)
C33 N3 C29 112.5(7)
C32 N3 C29 109.7(8)
C33 N3 Zn2 104.3(6)
C32 N3 Zn2 109.3(6)
C29 N3 Zn2 110.7(6)
C13 N2 C12 112.3(9)
C13 N2 C14 108.0(8)
C12 N2 C14 112.5(7)
C13 N2 Zn1 107.5(6)
C12 N2 Zn1 107.4(6)
C14 N2 Zn1 109.2(5)
C10 N1 C7 109.3(8)
C10 N1 C11 110.3(8)
C7 N1 C11 112.5(7)
C10 N1 Zn1 110.4(6)
C7 N1 Zn1 111.2(6)
C11 N1 Zn1 102.9(6)
C35 N4 C34 110.6(8)
C35 N4 C36 106.4(8)
C34 N4 C36 111.4(7)
C35 N4 Zn2 109.2(6)
C34 N4 Zn2 108.1(6)
C36 N4 Zn2 111.1(6)
C66 O7 Dy2 138.1(6)
C51 O5 Dy1 136.1(6)
C53 O6 Dy1 135.5(6)
C68 O8 Dy2 137.2(6)
C76 O13 Dy2 131.8(8)
C75 O12 Dy1 131.2(9)
C3 C2 C1 120.2(9)
C3 C2 C8 119.4(9)
C1 C2 C8 120.5(8)
C38 C37 C42 119.5(8)
C38 C37 C36 118.6(8)
C42 C37 C36 121.9(8)
O3 C23 C28 120.5(8)
O3 C23 C24 120.6(9)
C28 C23 C24 118.9(9)
O4 C42 C41 120.4(8)
O4 C42 C37 120.8(7)
C41 C42 C37 118.6(8)
C2 C3 C4 122.4(9)
C2 C3 H3 118.8
C4 C3 H3 118.8
O1 C1 C6 120.8(8)
O1 C1 C2 121.4(8)
C6 C1 C2 117.8(8)
N4 C35 H35A 109.5
N4 C35 H35B 109.5
H35A C35 H35B 109.5
N4 C35 H35C 109.5
H35A C35 H35C 109.5
H35B C35 H35C 109.5
C39 C38 C37 121.5(9)
C39 C38 H38 119.2
C37 C38 H38 119.2
C5 C4 C3 116.6(9)
C5 C4 C9 120.5(10)
C3 C4 C9 122.8(10)
C25 C24 C23 119.3(10)
C25 C24 C30 121.8(10)
C23 C24 C30 118.9(9)
C24 C30 H30A 109.5
C24 C30 H30B 109.5
H30A C30 H30B 109.5
C24 C30 H30C 109.5
H30A C30 H30C 109.5
H30B C30 H30C 109.5
C40 C41 C42 119.2(9)
C40 C41 C44 121.7(9)
C42 C41 C44 119.0(8)
C4 C5 C6 122.4(10)
C4 C5 H5 118.8
C6 C5 H5 118.8
C26 C25 C24 123.6(10)
C26 C25 H25 118.2
C24 C25 H25 118.2
N4 C36 C37 111.7(7)
N4 C36 H36A 109.3
C37 C36 H36A 109.3
N4 C36 H36B 109.3
C37 C36 H36B 109.3
H36A C36 H36B 107.9
C2 C8 H8A 109.5
C2 C8 H8B 109.5
H8A C8 H8B 109.5
C2 C8 H8C 109.5
H8A C8 H8C 109.5
H8B C8 H8C 109.5
C23 C28 C27 118.2(9)
C23 C28 C29 120.8(8)
C27 C28 C29 120.8(10)
N4 C34 C33 110.6(8)
N4 C34 H34A 109.5
C33 C34 H34A 109.5
N4 C34 H34B 109.5
C33 C34 H34B 109.5
H34A C34 H34B 108.1
C1 C6 C5 120.5(9)
C1 C6 C7 119.0(8)
C5 C6 C7 120.1(9)
C40 C39 C38 118.0(9)
C40 C39 C43 122.4(10)
C38 C39 C43 119.5(10)
N3 C33 C34 113.1(8)
N3 C33 H33A 109.0
C34 C33 H33A 109.0
N3 C33 H33B 109.0
C34 C33 H33B 109.0
H33A C33 H33B 107.8
C25 C26 C27 117.0(10)
C25 C26 C31 120.7(12)
C27 C26 C31 122.2(12)
N1 C7 C6 113.6(8)
N1 C7 H7A 108.8
C6 C7 H7A 108.8
N1 C7 H7B 108.8
C6 C7 H7B 108.8
H7A C7 H7B 107.7
C16 C15 C20 121.0(8)
C16 C15 C14 118.8(8)
C20 C15 C14 120.2(8)
C18 C19 C20 118.0(8)
C18 C19 C22 121.6(8)
C20 C19 C22 120.4(8)
O2 C20 C15 121.5(8)
O2 C20 C19 119.1(8)
C15 C20 C19 119.3(8)
C19 C22 H22A 109.5
C19 C22 H22B 109.5
H22A C22 H22B 109.5
C19 C22 H22C 109.5
H22A C22 H22C 109.5
H22B C22 H22C 109.5
O8 C68 C67 123.2(9)
O8 C68 C69 115.8(9)
C67 C68 C69 120.8(9)
O7 C66 C67 123.1(9)
O7 C66 C65 115.7(9)
C67 C66 C65 121.2(8)
C49 C50 C45 118.6(10)
C49 C50 C51 123.9(10)
C45 C50 C51 117.2(9)
C61 C60 C65 119.7(11)
C61 C60 H60 120.1
C65 C60 H60 120.1
C60 C65 C64 118.5(10)
C60 C65 C66 119.8(9)
C64 C65 C66 121.6(10)
N2 C12 C11 110.2(8)
N2 C12 H12A 109.6
C11 C12 H12A 109.6
N2 C12 H12B 109.6
C11 C12 H12B 109.6
H12A C12 H12B 108.1
N2 C14 C15 113.0(8)
N2 C14 H14A 109.0
C15 C14 H14A 109.0
N2 C14 H14B 109.0
C15 C14 H14B 109.0
H14A C14 H14B 107.8
C59 C54 C55 120.4(12)
C59 C54 C53 118.9(11)
C55 C54 C53 120.6(11)
C70 C69 C74 115.6(10)
C70 C69 C68 125.1(10)
C74 C69 C68 119.3(9)
C15 C16 C17 120.2(9)
C15 C16 H16 119.9
C17 C16 H16 119.9
C19 C18 C17 124.6(9)
C19 C18 H18 117.7
C17 C18 H18 117.7
O6 C53 C52 125.8(9)
O6 C53 C54 114.2(9)
C52 C53 C54 119.9(9)
O5 C51 C52 125.9(9)
O5 C51 C50 117.2(9)
C52 C51 C50 116.7(9)
C73 C74 C69 122.1(11)
C73 C74 H74 119.0
C69 C74 H74 119.0
C18 C17 C16 116.7(9)
C18 C17 C21 123.3(10)
C16 C17 C21 120.0(10)
N2 C13 H13A 109.5
N2 C13 H13B 109.5
H13A C13 H13B 109.5
N2 C13 H13C 109.5
H13A C13 H13C 109.5
H13B C13 H13C 109.5
C66 C67 C68 125.2(9)
C66 C67 H67 117.4
C68 C67 H67 117.4
C51 C52 C53 121.7(9)
C51 C52 H52 119.1
C53 C52 H52 119.1
C71 C70 C69 121.3(11)
C71 C70 H70 119.3
C69 C70 H70 119.3
C62 C61 C60 121.1(13)
C62 C61 H61 119.5
C60 C61 H61 119.5
C50 C49 C48 122.3(12)
C50 C49 H49 118.9
C48 C49 H49 118.9
C46 C45 C50 119.3(12)
C46 C45 H45 120.3
C50 C45 H45 120.3
C70 C71 C72 121.6(11)
C70 C71 H71 119.2
C72 C71 H71 119.2
C73 C72 C71 117.6(11)
C73 C72 H72 121.2
C71 C72 H72 121.2
C72 C73 C74 121.7(13)
C72 C73 H73 119.1
C74 C73 H73 119.1
C63 C64 C65 117.6(12)
C63 C64 H64 121.2
C65 C64 H64 121.2
C63 C62 C61 120.6(13)
C63 C62 H62 119.7
C61 C62 H62 119.7
C58 C59 C54 120.5(16)
C58 C59 H59 119.8
C54 C59 H59 119.8
C47 C48 C49 119.4(13)
C47 C48 H48 120.3
C49 C48 H48 120.3
C62 C63 C64 122.4(13)
C62 C63 H63 118.8
C64 C63 H63 118.8
C48 C47 C46 120.4(12)
C48 C47 H47 119.8
C46 C47 H47 119.8
C54 C55 C56 116.2(14)
C54 C55 H55 121.9
C56 C55 H55 121.9
C45 C46 C47 119.8(13)
C45 C46 H46 120.1
C47 C46 H46 120.1
C57 C56 C55 122.5(14)
C57 C56 H56 118.7
C55 C56 H56 118.7
C59 C58 C57 122.7(18)
C59 C58 H58 118.6
C57 C58 H58 118.6
C56 C57 C58 117.4(15)
C56 C57 H57 121.3
C58 C57 H57 121.3
C28 C29 N3 113.7(8)
C28 C29 H29A 108.8
N3 C29 H29A 108.8
C28 C29 H29B 108.8
N3 C29 H29B 108.8
H29A C29 H29B 107.7
C26 C27 C28 122.6(11)
C26 C27 H27 118.7
C28 C27 H27 118.7
C26 C31 H31A 109.5
C26 C31 H31B 109.5
H31A C31 H31B 109.5
C26 C31 H31C 109.5
H31A C31 H31C 109.5
H31B C31 H31C 109.5
C41 C44 H44A 109.5
C41 C44 H44B 109.5
H44A C44 H44B 109.5
C41 C44 H44C 109.5
H44A C44 H44C 109.5
H44B C44 H44C 109.5
C39 C40 C41 123.0(9)
C39 C40 H40 118.5
C41 C40 H40 118.5
N3 C32 H32A 109.5
N3 C32 H32B 109.5
H32A C32 H32B 109.5
N3 C32 H32C 109.5
H32A C32 H32C 109.5
H32B C32 H32C 109.5
C39 C43 H43A 109.5
C39 C43 H43B 109.5
H43A C43 H43B 109.5
C39 C43 H43C 109.5
H43A C43 H43C 109.5
H43B C43 H43C 109.5
C17 C21 H21A 109.5
C17 C21 H21B 109.5
H21A C21 H21B 109.5
C17 C21 H21C 109.5
H21A C21 H21C 109.5
H21B C21 H21C 109.5
C4 C9 H9A 109.5
C4 C9 H9B 109.5
H9A C9 H9B 109.5
C4 C9 H9C 109.5
H9A C9 H9C 109.5
H9B C9 H9C 109.5
C12 C11 N1 112.8(8)
C12 C11 H11A 109.0
N1 C11 H11A 109.0
C12 C11 H11B 109.0
N1 C11 H11B 109.0
H11A C11 H11B 107.8
N1 C10 H10A 109.5
N1 C10 H10B 109.5
H10A C10 H10B 109.5
N1 C10 H10C 109.5
H10A C10 H10C 109.5
H10B C10 H10C 109.5
O13 C76 H76A 109.5
O13 C76 H76B 109.5
H76A C76 H76B 109.5
O13 C76 H76C 109.5
H76A C76 H76C 109.5
H76B C76 H76C 109.5
O12 C75 H75A 109.5
O12 C75 H75B 109.5
H75A C75 H75B 109.5
O12 C75 H75C 109.5
H75A C75 H75C 109.5
H75B C75 H75C 109.5
O14 N5 O16 121(2)
O14 N5 O15 122(2)
O16 N5 O15 116(2)
C77 O17 H17 109.5
O17 C77 H77A 109.5
O17 C77 H77B 109.5
H77A C77 H77B 109.5
O17 C77 H77C 109.5
H77A C77 H77C 109.5
H77B C77 H77C 109.5
Zn2 O11 Dy2 93.1(2)
Zn2 O11 Dy1 91.5(2)
Dy2 O11 Dy1 102.9(2)

loop_
_geom_bond_atom_site_label_1
_geom_bond_atom_site_label_2
_geom_bond_distance
Dy2 O7 2.306(6)
Dy2 O4 2.311(6)
Dy2 O1 2.327(6)
Dy2 O8 2.330(6)
Dy2 O11 2.345(6)
Dy2 O13 2.415(7)
Dy2 O10 2.433(6)
Dy2 O9 2.530(6)
Dy1 O5 2.296(6)
Dy1 O2 2.315(6)
Dy1 O3 2.328(6)
Dy1 O6 2.341(6)
Dy1 O10 2.359(6)
Dy1 O12 2.392(7)
Dy1 O11 2.440(6)
Dy1 O9 2.519(5)
Zn1 O2 2.097(6)
Zn1 O10 2.100(6)
Zn1 O1 2.103(5)
Zn1 N2 2.135(7)
Zn1 N1 2.167(8)
Zn1 O9 2.267(5)
Zn2 O11 2.094(6)
Zn2 O4 2.112(5)
Zn2 N4 2.116(8)
Zn2 O3 2.124(5)
Zn2 N3 2.173(8)
Zn2 O9 2.227(6)
O2 C20 1.363(10)
O4 C42 1.359(9)
O1 C1 1.340(10)
O3 C23 1.346(10)
N3 C33 1.482(11)
N3 C32 1.489(11)
N3 C29 1.514(11)
N2 C13 1.459(13)
N2 C12 1.480(13)
N2 C14 1.484(12)
N1 C10 1.458(12)
N1 C7 1.479(12)
N1 C11 1.509(13)
N4 C35 1.481(12)
N4 C34 1.485(13)
N4 C36 1.518(11)
O7 C66 1.274(10)
O5 C51 1.259(11)
O6 C53 1.264(10)
O8 C68 1.272(10)
O13 C76 1.405(14)
O12 C75 1.397(14)
C2 C3 1.386(12)
C2 C1 1.402(12)
C2 C8 1.497(14)
C37 C38 1.394(12)
C37 C42 1.404(12)
C37 C36 1.537(12)
C23 C28 1.389(13)
C23 C24 1.411(13)
C42 C41 1.397(12)
C3 C4 1.387(14)
C3 H3 0.9300
C1 C6 1.386(13)
C35 H35A 0.9600
C35 H35B 0.9600
C35 H35C 0.9600
C38 C39 1.372(14)
C38 H38 0.9300
C4 C5 1.378(14)
C4 C9 1.504(13)
C24 C25 1.371(14)
C24 C30 1.523(14)
C30 H30A 0.9600
C30 H30B 0.9600
C30 H30C 0.9600
C41 C40 1.375(13)
C41 C44 1.496(13)
C5 C6 1.392(13)
C5 H5 0.9300
C25 C26 1.347(16)
C25 H25 0.9300
C36 H36A 0.9700
C36 H36B 0.9700
C8 H8A 0.9600
C8 H8B 0.9600
C8 H8C 0.9600
C28 C27 1.406(13)
C28 C29 1.455(13)
C34 C33 1.494(14)
C34 H34A 0.9700
C34 H34B 0.9700
C6 C7 1.514(13)
C39 C40 1.366(14)
C39 C43 1.529(13)
C33 H33A 0.9700
C33 H33B 0.9700
C26 C27 1.387(16)
C26 C31 1.521(14)
C7 H7A 0.9700
C7 H7B 0.9700
C15 C16 1.383(13)
C15 C20 1.393(12)
C15 C14 1.520(12)
C19 C18 1.356(12)
C19 C20 1.408(12)
C19 C22 1.515(12)
C22 H22A 0.9600
C22 H22B 0.9600
C22 H22C 0.9600
C68 C67 1.402(13)
C68 C69 1.459(13)
C66 C67 1.397(14)
C66 C65 1.487(13)
C50 C49 1.342(14)
C50 C45 1.385(15)
C50 C51 1.530(13)
C60 C61 1.374(14)
C60 C65 1.380(15)
C60 H60 0.9300
C65 C64 1.413(14)
C12 C11 1.494(14)
C12 H12A 0.9700
C12 H12B 0.9700
C14 H14A 0.9700
C14 H14B 0.9700
C54 C59 1.343(17)
C54 C55 1.392(15)
C54 C53 1.522(14)
C69 C70 1.401(14)
C69 C74 1.403(15)
C16 C17 1.408(14)
C16 H16 0.9300
C18 C17 1.390(14)
C18 H18 0.9300
C53 C52 1.403(14)
C51 C52 1.396(15)
C74 C73 1.385(15)
C74 H74 0.9300
C17 C21 1.517(14)
C13 H13A 0.9600
C13 H13B 0.9600
C13 H13C 0.9600
C67 H67 0.9300
C52 H52 0.9300
C70 C71 1.383(16)
C70 H70 0.9300
C61 C62 1.361(18)
C61 H61 0.9300
C49 C48 1.377(16)
C49 H49 0.9300
C45 C46 1.371(15)
C45 H45 0.9300
C71 C72 1.394(18)
C71 H71 0.9300
C72 C73 1.354(17)
C72 H72 0.9300
C73 H73 0.9300
C64 C63 1.411(17)
C64 H64 0.9300
C62 C63 1.288(19)
C62 H62 0.9300
C59 C58 1.32(2)
C59 H59 0.9300
C48 C47 1.323(18)
C48 H48 0.9300
C63 H63 0.9300
C47 C46 1.390(18)
C47 H47 0.9300
C55 C56 1.402(18)
C55 H55 0.9300
C46 H46 0.9300
C56 C57 1.34(2)
C56 H56 0.9300
C58 C57 1.36(2)
C58 H58 0.9300
C57 H57 0.9300
C29 H29A 0.9700
C29 H29B 0.9700
C27 H27 0.9300
C31 H31A 0.9600
C31 H31B 0.9600
C31 H31C 0.9600
C44 H44A 0.9600
C44 H44B 0.9600
C44 H44C 0.9600
C40 H40 0.9300
C32 H32A 0.9600
C32 H32B 0.9600
C32 H32C 0.9600
C43 H43A 0.9600
C43 H43B 0.9600
C43 H43C 0.9600
C21 H21A 0.9600
C21 H21B 0.9600
C21 H21C 0.9600
C9 H9A 0.9600
C9 H9B 0.9600
C9 H9C 0.9600
C11 H11A 0.9700
C11 H11B 0.9700
C10 H10A 0.9600
C10 H10B 0.9600
C10 H10C 0.9600
C76 H76A 0.9600
C76 H76B 0.9600
C76 H76C 0.9600
C75 H75A 0.9600
C75 H75B 0.9600
C75 H75C 0.9600
O15 N5 1.276(18)
O16 N5 1.25(2)
O14 N5 1.19(2)
O17 C77 1.434(17)
O17 H17 0.8200
C77 H77A 0.9600
C77 H77B 0.9600
C77 H77C 0.9600
